data_7243671
loop_
_publ_author_name
'Gundlapalli, Suman'
'Devarapalli, Ramesh'
'Mudda, Ramesh Reddy'
'Chennuru, Ramanaiah'
'Rupakula, Ravichandrababu'

_publ_section_title
;
 Novel solid forms of insomnia drug suvorexant with improved solubility
 and dissolution: accessing salts from a salt solvate route
;
_journal_issue 44
_journal_name_full CrystEngComm
_journal_page_first 7739
_journal_page_last 7749
_journal_paper_doi 10.1039/D1CE01269J
_journal_volume 23
_journal_year 2021
_chemical_absolute_configuration rm
_chemical_formula_moiety 'C7 H7 O3 S, C23 H24 Cl N6 O2'
_chemical_formula_sum 'C30 H31 Cl N6 O5 S'
_chemical_formula_weight 623.12
_space_group_crystal_system monoclinic
_space_group_IT_number 4
_space_group_name_Hall 'P 2yb'
_space_group_name_H-M_alt 'P 1 21 1'
_atom_sites_solution_hydrogens geom
_audit_creation_method SHELXL-2014/7
_cell_angle_alpha 90
_cell_angle_beta 92.42(6)
_cell_angle_gamma 90
_cell_formula_units_Z 2
_cell_length_a 13.247(6)
_cell_length_b 7.6192(16)
_cell_length_c 15.469(10)
_cell_measurement_reflns_used 1100
_cell_measurement_temperature 394(2)
_cell_measurement_theta_max 29.1
_cell_measurement_theta_min 2.6
_cell_volume 1559.9(13)
_computing_structure_refinement 'ShelXL (Sheldrick, 2015)'
_computing_structure_solution 'ShelXT (Sheldrick, 2015)'
_diffrn_ambient_temperature 394(2)
_diffrn_measured_fraction_theta_full 0.985
_diffrn_measured_fraction_theta_max 0.823
_diffrn_measurement_device 'three-circle diffractometer'
_diffrn_measurement_device_type 'Bruker SMART APEX2 area detector'
_diffrn_measurement_method '\w and \f scans'
_diffrn_radiation_monochromator 'mirror optics'
_diffrn_radiation_probe x-ray
_diffrn_radiation_type MoK\a
_diffrn_radiation_wavelength 0.71073
_diffrn_reflns_av_R_equivalents 0.0706
_diffrn_reflns_av_unetI/netI 0.3514
_diffrn_reflns_Laue_measured_fraction_full 0.985
_diffrn_reflns_Laue_measured_fraction_max 0.823
_diffrn_reflns_limit_h_max 17
_diffrn_reflns_limit_h_min -15
_diffrn_reflns_limit_k_max 9
_diffrn_reflns_limit_k_min -9
_diffrn_reflns_limit_l_max 9
_diffrn_reflns_limit_l_min -20
_diffrn_reflns_number 6458
_diffrn_reflns_point_group_measured_fraction_full 0.989
_diffrn_reflns_point_group_measured_fraction_max 0.822
_diffrn_reflns_theta_full 26.000
_diffrn_reflns_theta_max 29.146
_diffrn_reflns_theta_min 2.636
_diffrn_source 'microfocus sealed X-ray tube'
_diffrn_source_type 'Incoatec I\ms'
_exptl_absorpt_coefficient_mu 0.238
_exptl_absorpt_correction_T_max 0.954
_exptl_absorpt_correction_T_min 0.923
_exptl_absorpt_correction_type multi-scan
_exptl_absorpt_process_details SADABS
_exptl_crystal_colour Colourless
_exptl_crystal_density_diffrn 1.327
_exptl_crystal_description Block
_exptl_crystal_F_000 652
_exptl_crystal_size_max 0.300
_exptl_crystal_size_mid 0.100
_exptl_crystal_size_min 0.100
_refine_diff_density_max 0.207
_refine_diff_density_min -0.205
_refine_diff_density_rms 0.046
_refine_ls_abs_structure_details
;
 Refined as an inversion twin.
;
_refine_ls_abs_structure_Flack 0.2(3)
_refine_ls_extinction_method none
_refine_ls_goodness_of_fit_ref 0.961
_refine_ls_hydrogen_treatment constr
_refine_ls_matrix_type full
_refine_ls_number_parameters 392
_refine_ls_number_reflns 5302
_refine_ls_number_restraints 1
_refine_ls_restrained_S_all 0.961
_refine_ls_R_factor_all 0.4052
_refine_ls_R_factor_gt 0.0956
_refine_ls_shift/su_max 0.000
_refine_ls_shift/su_mean 0.000
_refine_ls_structure_factor_coef Fsqd
_refine_ls_weighting_details 'w=1/[\s^2^(Fo^2^)+(0.0244P)^2^] where P=(Fo^2^+2Fc^2^)/3'
_refine_ls_weighting_scheme calc
_refine_ls_wR_factor_gt 0.1217
_refine_ls_wR_factor_ref 0.2293
_reflns_Friedel_coverage 0.863
_reflns_Friedel_fraction_full 0.993
_reflns_Friedel_fraction_max 0.821
_reflns_number_gt 1092
_reflns_number_total 5302
_reflns_threshold_expression 'I > 2\s(I)'
_cod_data_source_file d1ce01269j4.txt
_cod_data_source_block SRX-PTSA
_cod_depositor_comments 'Adding full bibliography for 7243671--7243675.cif.'
_cod_original_sg_symbol_H-M 'P 21'
_cod_database_code 7243671
_shelx_space_group_comment
;
The symmetry employed for this shelxl refinement is uniquely defined
by the following loop, which should always be used as a source of
symmetry information in preference to the above space-group names.
They are only intended as comments.
;
_shelx_estimated_absorpt_t_min 0.932
_shelx_estimated_absorpt_t_max 0.977

loop_
_space_group_symop_operation_xyz
'x, y, z'
'-x, y+1/2, -z'

loop_
_atom_site_label
_atom_site_type_symbol
_atom_site_fract_x
_atom_site_fract_y
_atom_site_fract_z
_atom_site_U_iso_or_equiv
_atom_site_adp_type
_atom_site_occupancy
_atom_site_site_symmetry_order
_atom_site_calc_flag
_atom_site_refinement_flags_posn
_atom_site_refinement_flags_adp
_atom_site_refinement_flags_occupancy
_atom_site_disorder_assembly
_atom_site_disorder_group
S1 S 0.7402(5) 0.4980(7) 0.1502(5) 0.099(2) Uani 1 1 d . . . . .
Cl Cl 0.8270(7) 1.0503(12) 0.4747(5) 0.227(5) Uani 1 1 d . . . . .
O1 O 0.9331(10) 0.8480(17) 0.1273(11) 0.080(4) Uani 1 1 d . . . . .
N2 N 0.8882(13) 0.984(2) 0.0010(14) 0.080(5) Uani 1 1 d . . . . .
N3 N 0.8319(10) 0.7939(18) -0.1563(9) 0.063(5) Uani 1 1 d . . . . .
C24 C 0.6548(18) 0.500(3) 0.2341(16) 0.086(7) Uani 1 1 d . . . . .
O5 O 0.8419(10) 0.4723(17) 0.1857(10) 0.109(5) Uani 1 1 d . . . . .
O3 O 0.7080(11) 0.3510(18) 0.0926(10) 0.122(6) Uani 1 1 d . . . . .
C15 C 0.7030(15) 0.556(2) -0.174(2) 0.074(8) Uani 1 1 d . . . . .
C16 C 0.6445(18) 0.543(2) -0.1071(15) 0.083(7) Uani 1 1 d . . . . .
H16 H 0.6710 0.5767 -0.0529 0.100 Uiso 1 1 calc R U . . .
C7 C 0.8830(16) 0.976(3) 0.0831(19) 0.071(7) Uani 1 1 d . . . . .
C12 C 0.8295(15) 1.118(2) -0.0498(13) 0.081(7) Uani 1 1 d . . . . .
H12A H 0.8708 1.1668 -0.0941 0.097 Uiso 1 1 calc R U . . .
H12B H 0.8096 1.2120 -0.0120 0.097 Uiso 1 1 calc R U . . .
C6 C 0.9156(16) 0.873(3) 0.2153(19) 0.070(7) Uani 1 1 d . . . . .
C20 C 0.669(2) 0.499(3) -0.2566(17) 0.079(7) Uani 1 1 d . . . . .
C9 C 0.9354(12) 0.849(2) -0.1402(13) 0.069(6) Uani 1 1 d . . . . .
H9A H 0.9464 0.9620 -0.1675 0.082 Uiso 1 1 calc R U . . .
H9B H 0.9811 0.7646 -0.1641 0.082 Uiso 1 1 calc R U . . .
C1 C 0.8479(19) 1.016(3) 0.2206(17) 0.095(8) Uani 1 1 d . . . . .
O4 O 0.7254(11) 0.6650(17) 0.1060(8) 0.108(6) Uani 1 1 d . . . . .
N1 N 0.8281(13) 1.066(2) 0.1378(13) 0.088(6) Uani 1 1 d . . . . .
H1 H 0.7854 1.1468 0.1226 0.106 Uiso 1 1 calc R U . . .
C4 C 0.921(2) 0.852(3) 0.3632(18) 0.116(9) Uani 1 1 d . . . . .
H4 H 0.9432 0.7933 0.4132 0.139 Uiso 1 1 calc R U . . .
C2 C 0.8213(19) 1.071(3) 0.3020(18) 0.121(10) Uani 1 1 d . . . . .
H2 H 0.7752 1.1617 0.3069 0.146 Uiso 1 1 calc R U . . .
C11 C 0.7342(12) 1.029(3) -0.0923(14) 0.093(7) Uani 1 1 d . . . . .
H11A H 0.7061 0.9482 -0.0511 0.112 Uiso 1 1 calc R U . . .
H11B H 0.6838 1.1181 -0.1058 0.112 Uiso 1 1 calc R U . . .
N4 N 0.728(3) 0.515(3) -0.3254(14) 0.117(9) Uani 1 1 d . . . . .
C8 C 0.9554(13) 0.864(2) -0.0423(12) 0.070(6) Uani 1 1 d . . . . .
H8A H 0.9493 0.7487 -0.0169 0.084 Uiso 1 1 calc R U . . .
H8B H 1.0244 0.9035 -0.0314 0.084 Uiso 1 1 calc R U . . .
C14 C 0.810(2) 0.609(3) -0.1576(16) 0.093(9) Uani 1 1 d . . . . .
C17 C 0.545(3) 0.482(4) -0.113(2) 0.124(12) Uani 1 1 d . . . . .
O2 O 0.8800(11) 0.5149(18) -0.1380(10) 0.111(6) Uani 1 1 d . . . . .
C13 C 0.7772(14) 1.041(3) -0.2551(12) 0.115(8) Uani 1 1 d . . . . .
H13A H 0.8397 1.1032 -0.2455 0.173 Uiso 1 1 calc R U . . .
H13B H 0.7232 1.1238 -0.2646 0.173 Uiso 1 1 calc R U . . .
H13C H 0.7815 0.9669 -0.3049 0.173 Uiso 1 1 calc R U . . .
C28 C 0.5130(18) 0.404(3) 0.308(2) 0.114(9) Uani 1 1 d . . . . .
H28 H 0.4574 0.3297 0.3111 0.137 Uiso 1 1 calc R U . . .
C30 C 0.4594(15) 0.525(3) 0.4500(13) 0.145(11) Uani 1 1 d . . . . .
H30A H 0.3993 0.4621 0.4322 0.217 Uiso 1 1 calc R U . . .
H30B H 0.4423 0.6444 0.4629 0.217 Uiso 1 1 calc R U . . .
H30C H 0.4900 0.4708 0.5006 0.217 Uiso 1 1 calc R U . . .
C18 C 0.517(3) 0.418(4) -0.190(3) 0.15(2) Uani 1 1 d . . . . .
H18 H 0.4556 0.3585 -0.1948 0.185 Uiso 1 1 calc R U . . .
C25 C 0.6752(19) 0.616(3) 0.3001(18) 0.106(9) Uani 1 1 d . . . . .
H25 H 0.7307 0.6909 0.2984 0.127 Uiso 1 1 calc R U . . .
C27 C 0.534(3) 0.522(4) 0.3766(19) 0.123(11) Uani 1 1 d . . . . .
C10 C 0.7566(15) 0.928(3) -0.1753(13) 0.076(6) Uani 1 1 d . . . . .
H10 H 0.6943 0.8640 -0.1907 0.091 Uiso 1 1 calc R U . . .
C26 C 0.611(2) 0.623(3) 0.371(2) 0.121(12) Uani 1 1 d . . . . .
H26 H 0.6252 0.7026 0.4154 0.146 Uiso 1 1 calc R U . . .
C23 C 0.4798(19) 0.460(3) -0.0368(16) 0.178(15) Uani 1 1 d . . . . .
H23A H 0.5117 0.3796 0.0037 0.266 Uiso 1 1 calc R U . . .
H23B H 0.4152 0.4139 -0.0560 0.266 Uiso 1 1 calc R U . . .
H23C H 0.4708 0.5713 -0.0093 0.266 Uiso 1 1 calc R U . . .
C19 C 0.570(2) 0.433(3) -0.263(2) 0.118(12) Uani 1 1 d . . . . .
H19 H 0.5420 0.3988 -0.3163 0.142 Uiso 1 1 calc R U . . .
C29 C 0.5744(18) 0.394(3) 0.2359(19) 0.119(10) Uani 1 1 d . . . . .
H29 H 0.5593 0.3166 0.1908 0.143 Uiso 1 1 calc R U . . .
C5 C 0.9537(18) 0.787(3) 0.286(2) 0.110(9) Uani 1 1 d . . . . .
H5 H 0.9977 0.6922 0.2828 0.132 Uiso 1 1 calc R U . . .
C3 C 0.861(3) 0.994(4) 0.3740(19) 0.160(13) Uani 1 1 d . . . . .
C22 C 0.783(5) 0.506(7) -0.4541(19) 0.20(2) Uani 1 1 d . . . . .
H22 H 0.7889 0.4882 -0.5132 0.246 Uiso 1 1 calc R U . . .
C21 C 0.839(4) 0.584(6) -0.406(3) 0.22(3) Uani 1 1 d . . . . .
H21 H 0.9027 0.6241 -0.4208 0.264 Uiso 1 1 calc R U . . .
N6 N 0.705(2) 0.445(4) -0.400(2) 0.205(15) Uani 1 1 d . . . . .
N5 N 0.805(3) 0.607(4) -0.336(2) 0.26(2) Uani 1 1 d . . . . .

loop_
_atom_site_aniso_label
_atom_site_aniso_U_11
_atom_site_aniso_U_22
_atom_site_aniso_U_33
_atom_site_aniso_U_23
_atom_site_aniso_U_13
_atom_site_aniso_U_12
S1 0.101(5) 0.062(4) 0.135(6) -0.008(5) 0.021(5) 0.010(4)
Cl 0.398(13) 0.183(9) 0.106(6) -0.021(6) 0.092(8) 0.038(9)
O1 0.092(11) 0.053(9) 0.094(14) 0.008(10) 0.011(10) -0.014(8)
N2 0.090(14) 0.061(12) 0.090(15) 0.006(14) 0.014(13) -0.002(11)
N3 0.034(10) 0.067(11) 0.089(14) 0.003(9) 0.011(9) 0.025(8)
C24 0.13(2) 0.017(9) 0.12(2) 0.003(14) 0.055(16) 0.003(12)
O5 0.080(11) 0.065(9) 0.183(16) 0.012(10) 0.001(11) -0.001(8)
O3 0.133(14) 0.074(9) 0.157(16) -0.023(11) -0.014(12) -0.004(10)
C15 0.041(14) 0.052(13) 0.13(3) 0.010(15) 0.046(16) -0.003(11)
C16 0.077(17) 0.055(14) 0.12(2) 0.009(14) 0.006(17) -0.005(13)
C7 0.073(15) 0.030(12) 0.11(2) 0.003(17) 0.045(17) -0.030(12)
C12 0.102(18) 0.042(12) 0.099(19) 0.001(12) 0.028(16) 0.012(12)
C6 0.084(17) 0.037(13) 0.09(2) 0.018(15) 0.039(17) -0.012(11)
C20 0.14(3) 0.038(11) 0.056(18) -0.010(15) 0.007(18) 0.011(15)
C9 0.026(11) 0.071(12) 0.11(2) 0.001(14) 0.003(12) 0.005(10)
C1 0.18(2) 0.049(14) 0.061(18) -0.027(16) 0.022(18) 0.001(16)
O4 0.165(16) 0.063(8) 0.098(13) 0.000(9) 0.024(11) 0.019(9)
N1 0.129(16) 0.055(11) 0.083(15) -0.013(12) 0.038(14) 0.019(11)
C4 0.19(3) 0.066(16) 0.10(2) -0.018(17) 0.03(2) -0.008(19)
C2 0.21(3) 0.073(16) 0.09(2) -0.038(18) 0.03(2) 0.027(18)
C11 0.045(13) 0.082(16) 0.15(2) -0.030(16) 0.009(14) 0.006(12)
N4 0.24(3) 0.063(13) 0.048(16) 0.004(15) 0.01(2) 0.028(18)
C8 0.056(13) 0.067(13) 0.088(19) -0.015(14) 0.010(13) -0.004(11)
C14 0.13(3) 0.050(15) 0.10(2) -0.011(13) 0.048(19) 0.031(15)
C17 0.13(3) 0.060(19) 0.19(4) -0.01(2) 0.01(3) 0.01(2)
O2 0.113(13) 0.057(9) 0.163(16) -0.011(11) 0.014(11) 0.005(10)
C13 0.14(2) 0.089(16) 0.112(19) 0.057(17) 0.009(17) 0.011(16)
C28 0.10(2) 0.11(2) 0.13(3) 0.02(2) 0.03(2) -0.033(16)
C30 0.16(2) 0.13(2) 0.16(3) 0.03(2) 0.06(2) 0.03(2)
C18 0.13(3) 0.035(15) 0.30(7) 0.01(3) 0.04(4) -0.008(17)
C25 0.12(2) 0.09(2) 0.11(3) 0.004(19) 0.04(2) 0.011(17)
C27 0.20(4) 0.066(19) 0.10(2) -0.02(2) 0.00(2) 0.04(2)
C10 0.075(16) 0.070(14) 0.083(18) -0.003(14) 0.003(14) -0.006(11)
C26 0.16(3) 0.07(2) 0.13(3) -0.02(2) -0.02(3) -0.008(19)
C23 0.21(3) 0.10(2) 0.23(4) 0.00(2) 0.13(3) 0.00(2)
C19 0.11(3) 0.071(18) 0.17(4) -0.01(2) -0.06(2) -0.018(18)
C29 0.10(2) 0.090(18) 0.17(3) 0.011(18) 0.05(2) -0.031(16)
C5 0.14(2) 0.071(16) 0.12(3) 0.00(2) 0.02(2) 0.011(15)
C3 0.28(4) 0.10(2) 0.11(3) 0.05(2) 0.05(3) 0.02(3)
C22 0.35(6) 0.22(4) 0.05(2) -0.02(3) 0.08(4) 0.06(4)
C21 0.35(7) 0.24(5) 0.08(3) -0.07(3) 0.08(4) 0.00(4)
N6 0.31(4) 0.23(3) 0.07(2) -0.01(2) 0.02(3) -0.07(3)
N5 0.38(5) 0.23(3) 0.20(4) -0.11(3) 0.22(3) -0.13(3)

loop_
_atom_type_symbol
_atom_type_description
_atom_type_scat_dispersion_real
_atom_type_scat_dispersion_imag
_atom_type_scat_source
C C 0.0033 0.0016 'International Tables Vol C Tables 4.2.6.8 and 6.1.1.4'
H H 0.0000 0.0000 'International Tables Vol C Tables 4.2.6.8 and 6.1.1.4'
Cl Cl 0.1484 0.1585 'International Tables Vol C Tables 4.2.6.8 and 6.1.1.4'
N N 0.0061 0.0033 'International Tables Vol C Tables 4.2.6.8 and 6.1.1.4'
O O 0.0106 0.0060 'International Tables Vol C Tables 4.2.6.8 and 6.1.1.4'
S S 0.1246 0.1234 'International Tables Vol C Tables 4.2.6.8 and 6.1.1.4'

loop_
_geom_angle_atom_site_label_1
_geom_angle_atom_site_label_2
_geom_angle_atom_site_label_3
_geom_angle
_geom_angle_site_symmetry_1
_geom_angle_site_symmetry_3
_geom_angle_publ_flag
O5 S1 O4 113.7(9) . . ?
O5 S1 O3 111.4(9) . . ?
O4 S1 O3 110.4(9) . . ?
O5 S1 C24 109.9(11) . . ?
O4 S1 C24 105.1(9) . . ?
O3 S1 C24 105.9(12) . . ?
C7 O1 C6 107.2(18) . . ?
C7 N2 C8 119(2) . . ?
C7 N2 C12 120(2) . . ?
C8 N2 C12 120.1(17) . . ?
C14 N3 C9 118.4(16) . . ?
C14 N3 C10 123.6(17) . . ?
C9 N3 C10 117.9(14) . . ?
C29 C24 C25 120(2) . . ?
C29 C24 S1 123(2) . . ?
C25 C24 S1 116(2) . . ?
C16 C15 C20 121(2) . . ?
C16 C15 C14 118(3) . . ?
C20 C15 C14 120(2) . . ?
C15 C16 C17 124(3) . . ?
C15 C16 H16 118.2 . . ?
C17 C16 H16 118.2 . . ?
N2 C7 N1 132(3) . . ?
N2 C7 O1 119(2) . . ?
N1 C7 O1 109(2) . . ?
N2 C12 C11 108.8(14) . . ?
N2 C12 H12A 109.9 . . ?
C11 C12 H12A 109.9 . . ?
N2 C12 H12B 109.9 . . ?
C11 C12 H12B 109.9 . . ?
H12A C12 H12B 108.3 . . ?
C5 C6 O1 130(2) . . ?
C5 C6 C1 123(3) . . ?
O1 C6 C1 107(2) . . ?
N4 C20 C19 123(3) . . ?
N4 C20 C15 121(3) . . ?
C19 C20 C15 116(2) . . ?
N3 C9 C8 108.5(15) . . ?
N3 C9 H9A 110.0 . . ?
C8 C9 H9A 110.0 . . ?
N3 C9 H9B 110.0 . . ?
C8 C9 H9B 110.0 . . ?
H9A C9 H9B 108.4 . . ?
N1 C1 C2 137(3) . . ?
N1 C1 C6 105(2) . . ?
C2 C1 C6 118(3) . . ?
C7 N1 C1 111(2) . . ?
C7 N1 H1 124.3 . . ?
C1 N1 H1 124.3 . . ?
C3 C4 C5 127(3) . . ?
C3 C4 H4 116.6 . . ?
C5 C4 H4 116.6 . . ?
C3 C2 C1 121(3) . . ?
C3 C2 H2 119.4 . . ?
C1 C2 H2 119.5 . . ?
C10 C11 C12 112.9(14) . . ?
C10 C11 H11A 109.0 . . ?
C12 C11 H11A 109.0 . . ?
C10 C11 H11B 109.0 . . ?
C12 C11 H11B 109.0 . . ?
H11A C11 H11B 107.8 . . ?
N5 N4 N6 106(3) . . ?
N5 N4 C20 131(3) . . ?
N6 N4 C20 123(4) . . ?
N2 C8 C9 114.8(16) . . ?
N2 C8 H8A 108.6 . . ?
C9 C8 H8A 108.6 . . ?
N2 C8 H8B 108.6 . . ?
C9 C8 H8B 108.6 . . ?
H8A C8 H8B 107.6 . . ?
O2 C14 N3 116(2) . . ?
O2 C14 C15 126.8(19) . . ?
N3 C14 C15 117.2(18) . . ?
C18 C17 C16 115(4) . . ?
C18 C17 C23 121(4) . . ?
C16 C17 C23 124(3) . . ?
C10 C13 H13A 109.5 . . ?
C10 C13 H13B 109.5 . . ?
H13A C13 H13B 109.5 . . ?
C10 C13 H13C 109.5 . . ?
H13A C13 H13C 109.5 . . ?
H13B C13 H13C 109.5 . . ?
C27 C28 C29 122(3) . . ?
C27 C28 H28 119.2 . . ?
C29 C28 H28 119.2 . . ?
C27 C30 H30A 109.5 . . ?
C27 C30 H30B 109.5 . . ?
H30A C30 H30B 109.5 . . ?
C27 C30 H30C 109.5 . . ?
H30A C30 H30C 109.5 . . ?
H30B C30 H30C 109.5 . . ?
C17 C18 C19 125(5) . . ?
C17 C18 H18 117.5 . . ?
C19 C18 H18 117.5 . . ?
C24 C25 C26 120(3) . . ?
C24 C25 H25 120.2 . . ?
C26 C25 H25 120.2 . . ?
C26 C27 C28 118(3) . . ?
C26 C27 C30 125(3) . . ?
C28 C27 C30 117(3) . . ?
N3 C10 C11 109.8(16) . . ?
N3 C10 C13 114.4(16) . . ?
C11 C10 C13 116.0(16) . . ?
N3 C10 H10 105.2 . . ?
C11 C10 H10 105.2 . . ?
C13 C10 H10 105.2 . . ?
C27 C26 C25 122(3) . . ?
C27 C26 H26 118.8 . . ?
C25 C26 H26 118.8 . . ?
C17 C23 H23A 109.5 . . ?
C17 C23 H23B 109.5 . . ?
H23A C23 H23B 109.5 . . ?
C17 C23 H23C 109.5 . . ?
H23A C23 H23C 109.5 . . ?
H23B C23 H23C 109.5 . . ?
C18 C19 C20 119(4) . . ?
C18 C19 H19 120.3 . . ?
C20 C19 H19 120.3 . . ?
C24 C29 C28 118(2) . . ?
C24 C29 H29 121.0 . . ?
C28 C29 H29 121.0 . . ?
C6 C5 C4 114(2) . . ?
C6 C5 H5 123.0 . . ?
C4 C5 H5 123.0 . . ?
C2 C3 C4 117(3) . . ?
C2 C3 Cl 123(3) . . ?
C4 C3 Cl 120(3) . . ?
C21 C22 N6 104(4) . . ?
C21 C22 H22 128.0 . . ?
N6 C22 H22 128.0 . . ?
C22 C21 N5 113(7) . . ?
C22 C21 H21 123.7 . . ?
N5 C21 H21 123.7 . . ?
N4 N6 C22 104(3) . . ?
C21 N5 N4 113(4) . . ?

loop_
_geom_bond_atom_site_label_1
_geom_bond_atom_site_label_2
_geom_bond_distance
_geom_bond_site_symmetry_2
_geom_bond_publ_flag
S1 O5 1.447(13) . ?
S1 O4 1.454(13) . ?
S1 O3 1.482(14) . ?
S1 C24 1.76(2) . ?
Cl C3 1.69(3) . ?
O1 C7 1.35(2) . ?
O1 C6 1.40(2) . ?
N2 C7 1.28(2) . ?
N2 C8 1.45(2) . ?
N2 C12 1.49(2) . ?
N3 C14 1.44(2) . ?
N3 C9 1.446(17) . ?
N3 C10 1.45(2) . ?
C24 C29 1.34(2) . ?
C24 C25 1.37(3) . ?
C15 C16 1.32(2) . ?
C15 C20 1.41(3) . ?
C15 C14 1.49(3) . ?
C16 C17 1.39(3) . ?
C16 H16 0.9300 . ?
C7 N1 1.33(2) . ?
C12 C11 1.55(2) . ?
C12 H12A 0.9700 . ?
C12 H12B 0.9700 . ?
C6 C5 1.35(3) . ?
C6 C1 1.42(3) . ?
C20 N4 1.35(3) . ?
C20 C19 1.40(3) . ?
C9 C8 1.53(2) . ?
C9 H9A 0.9700 . ?
C9 H9B 0.9700 . ?
C1 N1 1.35(2) . ?
C1 C2 1.39(2) . ?
N1 H1 0.8600 . ?
C4 C3 1.36(3) . ?
C4 C5 1.38(3) . ?
C4 H4 0.9300 . ?
C2 C3 1.34(3) . ?
C2 H2 0.9300 . ?
C11 C10 1.54(2) . ?
C11 H11A 0.9700 . ?
C11 H11B 0.9700 . ?
N4 N5 1.26(3) . ?
N4 N6 1.29(3) . ?
C8 H8A 0.9700 . ?
C8 H8B 0.9700 . ?
C14 O2 1.20(2) . ?
C17 C18 1.33(4) . ?
C17 C23 1.51(4) . ?
C13 C10 1.54(2) . ?
C13 H13A 0.9600 . ?
C13 H13B 0.9600 . ?
C13 H13C 0.9600 . ?
C28 C27 1.41(3) . ?
C28 C29 1.42(3) . ?
C28 H28 0.9300 . ?
C30 C27 1.54(3) . ?
C30 H30A 0.9600 . ?
C30 H30B 0.9600 . ?
C30 H30C 0.9600 . ?
C18 C19 1.36(4) . ?
C18 H18 0.9300 . ?
C25 C26 1.42(3) . ?
C25 H25 0.9300 . ?
C27 C26 1.28(3) . ?
C10 H10 0.9800 . ?
C26 H26 0.9300 . ?
C23 H23A 0.9600 . ?
C23 H23B 0.9600 . ?
C23 H23C 0.9600 . ?
C19 H19 0.9300 . ?
C29 H29 0.9300 . ?
C5 H5 0.9300 . ?
C22 C21 1.19(7) . ?
C22 N6 1.44(5) . ?
C22 H22 0.9300 . ?
C21 N5 1.20(4) . ?
C21 H21 0.9300 . ?

loop_
_geom_torsion_atom_site_label_1
_geom_torsion_atom_site_label_2
_geom_torsion_atom_site_label_3
_geom_torsion_atom_site_label_4
_geom_torsion
_geom_torsion_site_symmetry_1
_geom_torsion_site_symmetry_2
_geom_torsion_site_symmetry_3
_geom_torsion_site_symmetry_4
_geom_torsion_publ_flag
O5 S1 C24 C29 -125(2) . . . . ?
O4 S1 C24 C29 112(2) . . . . ?
O3 S1 C24 C29 -5(2) . . . . ?
O5 S1 C24 C25 53.8(19) . . . . ?
O4 S1 C24 C25 -69(2) . . . . ?
O3 S1 C24 C25 174.2(18) . . . . ?
C20 C15 C16 C17 -3(3) . . . . ?
C14 C15 C16 C17 -175(2) . . . . ?
C8 N2 C7 N1 -179.0(17) . . . . ?
C12 N2 C7 N1 4(3) . . . . ?
C8 N2 C7 O1 -6(3) . . . . ?
C12 N2 C7 O1 176.7(14) . . . . ?
C6 O1 C7 N2 179.2(17) . . . . ?
C6 O1 C7 N1 -6(2) . . . . ?
C7 N2 C12 C11 -102(2) . . . . ?
C8 N2 C12 C11 81(2) . . . . ?
C7 O1 C6 C5 -175(2) . . . . ?
C7 O1 C6 C1 3(2) . . . . ?
C16 C15 C20 N4 179(2) . . . . ?
C14 C15 C20 N4 -9(3) . . . . ?
C16 C15 C20 C19 1(3) . . . . ?
C14 C15 C20 C19 172.7(19) . . . . ?
C14 N3 C9 C8 -87.4(19) . . . . ?
C10 N3 C9 C8 96.0(19) . . . . ?
C5 C6 C1 N1 179(2) . . . . ?
O1 C6 C1 N1 1(2) . . . . ?
C5 C6 C1 C2 1(3) . . . . ?
O1 C6 C1 C2 -177.7(19) . . . . ?
N2 C7 N1 C1 -179(2) . . . . ?
O1 C7 N1 C1 7(2) . . . . ?
C2 C1 N1 C7 173(3) . . . . ?
C6 C1 N1 C7 -5(2) . . . . ?
N1 C1 C2 C3 -175(3) . . . . ?
C6 C1 C2 C3 2(4) . . . . ?
N2 C12 C11 C10 -81(2) . . . . ?
C19 C20 N4 N5 161(4) . . . . ?
C15 C20 N4 N5 -17(5) . . . . ?
C19 C20 N4 N6 -11(4) . . . . ?
C15 C20 N4 N6 171(2) . . . . ?
C7 N2 C8 C9 164.3(17) . . . . ?
C12 N2 C8 C9 -18(2) . . . . ?
N3 C9 C8 N2 -57(2) . . . . ?
C9 N3 C14 O2 6(3) . . . . ?
C10 N3 C14 O2 -178(2) . . . . ?
C9 N3 C14 C15 180(2) . . . . ?
C10 N3 C14 C15 -4(3) . . . . ?
C16 C15 C14 O2 85(3) . . . . ?
C20 C15 C14 O2 -87(3) . . . . ?
C16 C15 C14 N3 -88(3) . . . . ?
C20 C15 C14 N3 100(2) . . . . ?
C15 C16 C17 C18 7(4) . . . . ?
C15 C16 C17 C23 177(2) . . . . ?
C16 C17 C18 C19 -10(5) . . . . ?
C23 C17 C18 C19 180(3) . . . . ?
C29 C24 C25 C26 1(4) . . . . ?
S1 C24 C25 C26 -178.4(19) . . . . ?
C29 C28 C27 C26 0(4) . . . . ?
C29 C28 C27 C30 178(2) . . . . ?
C14 N3 C10 C11 109.9(19) . . . . ?
C9 N3 C10 C11 -74(2) . . . . ?
C14 N3 C10 C13 -118(2) . . . . ?
C9 N3 C10 C13 59(2) . . . . ?
C12 C11 C10 N3 59(2) . . . . ?
C12 C11 C10 C13 -73(2) . . . . ?
C28 C27 C26 C25 -1(5) . . . . ?
C30 C27 C26 C25 -178(2) . . . . ?
C24 C25 C26 C27 0(4) . . . . ?
C17 C18 C19 C20 9(5) . . . . ?
N4 C20 C19 C18 179(3) . . . . ?
C15 C20 C19 C18 -3(4) . . . . ?
C25 C24 C29 C28 -1(4) . . . . ?
S1 C24 C29 C28 177.7(17) . . . . ?
C27 C28 C29 C24 1(4) . . . . ?
O1 C6 C5 C4 178(2) . . . . ?
C1 C6 C5 C4 -1(3) . . . . ?
C3 C4 C5 C6 -3(4) . . . . ?
C1 C2 C3 C4 -5(5) . . . . ?
C1 C2 C3 Cl -177.0(19) . . . . ?
C5 C4 C3 C2 6(5) . . . . ?
C5 C4 C3 Cl 178(2) . . . . ?
N6 C22 C21 N5 -10(7) . . . . ?
N5 N4 N6 C22 2(4) . . . . ?
C20 N4 N6 C22 176(3) . . . . ?
C21 C22 N6 N4 5(6) . . . . ?
C22 C21 N5 N4 12(7) . . . . ?
N6 N4 N5 C21 -8(5) . . . . ?
C20 N4 N5 C21 179(4) . . . . ?
